data_7238607
loop_
_publ_author_name
'Datta, Sayanti'
'Kumar Seth, Dipravath'
'Halder, Sarmistha'
'Sheldrick, William S.'
'Mayer-Figge, Heike'
'Drew, Michael G. B.'
'Bhattacharya, Samaresh'

_publ_section_title
;
 Mononuclear palladium and heterodinuclear palladium--ruthenium complexes
 of semicarbazone ligands. Synthesis, characterization, and application in
 C--C cross-coupling reactions
;
_journal_issue 12
_journal_name_full 'RSC Advances'
_journal_page_first 5254
_journal_paper_doi 10.1039/c2ra20105d
_journal_volume 2
_journal_year 2012
_chemical_formula_sum 'C67 H57 Cl N5 O3 P3 Pd Ru'
_chemical_formula_weight 1316.01
_space_group_IT_number 2
_space_group_name_Hall '-P 1'
_space_group_name_H-M_alt 'P -1'
_symmetry_cell_setting triclinic
_symmetry_space_group_name_H-M 'P -1'
_atom_sites_solution_hydrogens geom
_atom_sites_solution_primary direct
_atom_sites_solution_secondary difmap
_audit_creation_method SHELXL-97
_cell_angle_alpha 99.3150(10)
_cell_angle_beta 103.3020(10)
_cell_angle_gamma 100.3930(10)
_cell_formula_units_Z 2
_cell_length_a 10.2779(2)
_cell_length_b 13.7689(2)
_cell_length_c 22.0341(3)
_cell_measurement_temperature 296(2)
_cell_volume 2916.58(8)
_computing_structure_refinement 'SHELXL-97 (Sheldrick, 1997)'
_computing_structure_solution 'SHELXS-97 (Sheldrick, 1990)'
_diffrn_ambient_temperature 296(2)
_diffrn_measured_fraction_theta_full 0.769
_diffrn_measured_fraction_theta_max 0.769
_diffrn_radiation_monochromator graphite
_diffrn_radiation_source 'fine-focus sealed tube'
_diffrn_radiation_type MoK\a
_diffrn_radiation_wavelength 0.71073
_diffrn_reflns_av_R_equivalents 0.0249
_diffrn_reflns_av_sigmaI/netI 0.0544
_diffrn_reflns_limit_h_max 18
_diffrn_reflns_limit_h_min -13
_diffrn_reflns_limit_k_max 18
_diffrn_reflns_limit_k_min -25
_diffrn_reflns_limit_l_max 40
_diffrn_reflns_limit_l_min -40
_diffrn_reflns_number 44521
_diffrn_reflns_theta_full 40.60
_diffrn_reflns_theta_max 40.60
_diffrn_reflns_theta_min 0.97
_exptl_absorpt_coefficient_mu 0.748
_exptl_absorpt_correction_T_max 0.869
_exptl_absorpt_correction_T_min 0.849
_exptl_absorpt_correction_type multi-scan
_exptl_crystal_colour Orange
_exptl_crystal_density_diffrn 1.498
_exptl_crystal_density_method 'not measured'
_exptl_crystal_description Block
_exptl_crystal_F_000 1340.0
_exptl_crystal_size_max 0.22
_exptl_crystal_size_mid 0.20
_exptl_crystal_size_min 0.19
_refine_diff_density_max 1.601
_refine_diff_density_min -0.750
_refine_diff_density_rms 0.115
_refine_ls_extinction_method none
_refine_ls_goodness_of_fit_ref 0.877
_refine_ls_hydrogen_treatment constr
_refine_ls_matrix_type full
_refine_ls_number_parameters 730
_refine_ls_number_reflns 28857
_refine_ls_number_restraints 0
_refine_ls_restrained_S_all 0.877
_refine_ls_R_factor_all 0.0661
_refine_ls_R_factor_gt 0.0415
_refine_ls_shift/su_max 0.100
_refine_ls_shift/su_mean 0.003
_refine_ls_structure_factor_coef Fsqd
_refine_ls_weighting_details 'w=1/[\s^2^(Fo^2^)+(0.1000P)^2^+0.0000P] where P=(Fo^2^+2Fc^2^)/3'
_refine_ls_weighting_scheme calc
_refine_ls_wR_factor_gt 0.1180
_refine_ls_wR_factor_ref 0.1404
_reflns_number_gt 21050
_reflns_number_total 28857
_reflns_threshold_expression >2sigma(I)
_cod_data_source_file c2ra20105d.txt
_cod_data_source_block ms12
_cod_depositor_comments
;
The following automatic conversions were performed:

data item '_exptl_absorpt_correction_type' value 'Multi-scan' was
changed to 'multi-scan' in accordance with the
/home/saulius/struct/COD-crude-data/automatic-downloads/DataCite-retrospective/RSC/depositions/lib/dictionaries/cif_core.dic
dictionary named 'cif_core.dic' version 2.4.2 last updated on
2011-04-26.

data item '_symmetry_cell_setting' value 'Triclinic' was changed to
'triclinic' in accordance with the
/home/saulius/struct/COD-crude-data/automatic-downloads/DataCite-retrospective/RSC/depositions/lib/dictionaries/cif_core.dic
dictionary named 'cif_core.dic' version 2.4.2 last updated on
2011-04-26.

data item '_refine_ls_weighting_scheme' value 'calc
w=1/[\s^2^(Fo^2^)+(0.1000P)^2^+0.0000P] where P=(Fo^2^+2Fc^2^)/3' was
changed to 'calc'. A new data item '_refine_ls_weighting_details' was
created with the value set to
'w=1/[\s^2^(Fo^2^)+(0.1000P)^2^+0.0000P] where P=(Fo^2^+2Fc^2^)/3'.

Automatic conversion script
Id: cif_fix_values 6909 2019-04-08 15:41:33Z antanas 
;
_cod_database_code 7238607

loop_
_symmetry_equiv_pos_as_xyz
'x, y, z'
'-x, -y, -z'

loop_
_atom_site_label
_atom_site_type_symbol
_atom_site_fract_x
_atom_site_fract_y
_atom_site_fract_z
_atom_site_U_iso_or_equiv
_atom_site_adp_type
_atom_site_occupancy
_atom_site_calc_flag
_atom_site_refinement_flags
Ru Ru 0.406466(15) 0.095756(10) 0.836848(6) 0.01369(3) Uani 1 d .
Pd Pd 0.270611(15) 0.253612(10) 0.656711(6) 0.01607(3) Uani 1 d .
P1 P 0.34332(6) 0.35021(4) 0.59170(2) 0.01785(9) Uani 1 d .
P2 P 0.38513(5) -0.06508(4) 0.77176(2) 0.01691(8) Uani 1 d .
P3 P 0.43958(5) 0.25592(4) 0.90561(2) 0.01538(8) Uani 1 d .
O1 O 0.07576(16) 0.25192(13) 0.61459(8) 0.0253(3) Uani 1 d .
O2 O 0.55105(14) 0.16712(11) 0.78595(7) 0.0188(2) Uani 1 d .
O3 O 0.15961(18) 0.01349(13) 0.87703(10) 0.0325(4) Uani 1 d .
N1 N 0.21760(17) 0.16925(12) 0.71774(7) 0.0154(3) Uani 1 d .
N2 N 0.32812(17) 0.15050(12) 0.75759(7) 0.0169(3) Uani 1 d .
N3 N 0.45511(18) 0.23949(14) 0.70145(8) 0.0204(3) Uani 1 d .
H3A H 0.5296 0.2639 0.6923 0.024 Uiso 1 calc R
Cl Cl 0.56585(5) 0.05265(4) 0.92061(2) 0.02104(8) Uani 1 d .
C1 C -0.0306(2) 0.20676(15) 0.63097(9) 0.0203(3) Uani 1 d .
C2 C -0.1621(2) 0.21041(18) 0.59420(11) 0.0267(4) Uani 1 d .
H2 H -0.1676 0.2417 0.5596 0.032 Uiso 1 calc R
C3 C -0.2813(2) 0.16946(18) 0.60787(11) 0.0269(4) Uani 1 d .
H3 H -0.3652 0.1742 0.5828 0.032 Uiso 1 calc R
C4 C -0.2782(2) 0.12090(17) 0.65876(11) 0.0239(4) Uani 1 d .
H4 H -0.3589 0.0937 0.6683 0.029 Uiso 1 calc R
C5 C -0.1522(2) 0.11411(16) 0.69471(10) 0.0222(4) Uani 1 d .
H5 H -0.1495 0.0814 0.7286 0.027 Uiso 1 calc R
C6 C -0.0274(2) 0.15473(14) 0.68207(9) 0.0183(3) Uani 1 d .
C7 C 0.0957(2) 0.13982(14) 0.72353(9) 0.0176(3) Uani 1 d .
H7 H 0.0860 0.1069 0.7564 0.021 Uiso 1 calc R
C8 C 0.4500(2) 0.18803(14) 0.74698(9) 0.0174(3) Uani 1 d .
C9 C 0.2564(2) 0.04578(14) 0.86270(9) 0.0197(3) Uani 1 d .
C111 C 0.2949(2) 0.27839(15) 0.51023(9) 0.0205(3) Uani 1 d .
C112 C 0.2964(3) 0.17538(16) 0.50127(11) 0.0280(4) Uani 1 d .
H112 H 0.3131 0.1452 0.5363 0.034 Uiso 1 calc R
C113 C 0.2730(3) 0.11893(19) 0.44052(12) 0.0374(6) Uani 1 d .
H113 H 0.2747 0.0508 0.4347 0.045 Uiso 1 calc R
C114 C 0.2467(3) 0.1633(2) 0.38769(12) 0.0403(6) Uani 1 d .
H114 H 0.2318 0.1250 0.3468 0.048 Uiso 1 calc R
C115 C 0.2430(3) 0.2637(2) 0.39629(11) 0.0400(6) Uani 1 d .
H115 H 0.2241 0.2931 0.3610 0.048 Uiso 1 calc R
C116 C 0.2671(3) 0.32196(18) 0.45727(10) 0.0305(5) Uani 1 d .
H116 H 0.2647 0.3899 0.4626 0.037 Uiso 1 calc R
C121 C 0.5283(2) 0.39406(15) 0.60970(9) 0.0205(3) Uani 1 d .
C122 C 0.5987(2) 0.38507(17) 0.56274(11) 0.0255(4) Uani 1 d .
H122 H 0.5518 0.3512 0.5212 0.031 Uiso 1 calc R
C123 C 0.7386(3) 0.42652(19) 0.57784(13) 0.0312(5) Uani 1 d .
H123 H 0.7856 0.4194 0.5466 0.037 Uiso 1 calc R
C124 C 0.8074(3) 0.4778(2) 0.63863(13) 0.0337(5) Uani 1 d .
H124 H 0.9013 0.5050 0.6487 0.040 Uiso 1 calc R
C125 C 0.7376(3) 0.4893(2) 0.68536(12) 0.0332(5) Uani 1 d .
H125 H 0.7843 0.5263 0.7262 0.040 Uiso 1 calc R
C126 C 0.5994(2) 0.44608(17) 0.67154(10) 0.0266(4) Uani 1 d .
H126 H 0.5539 0.4516 0.7034 0.032 Uiso 1 calc R
C131 C 0.2856(2) 0.46771(16) 0.58869(10) 0.0227(4) Uani 1 d .
C132 C 0.3780(3) 0.55923(16) 0.59563(12) 0.0291(4) Uani 1 d .
H132 H 0.4710 0.5609 0.6016 0.035 Uiso 1 calc R
C133 C 0.3318(3) 0.64778(18) 0.59361(13) 0.0355(5) Uani 1 d .
H133 H 0.3945 0.7084 0.5990 0.043 Uiso 1 calc R
C134 C 0.1939(3) 0.6467(2) 0.58375(13) 0.0362(6) Uani 1 d .
H134 H 0.1631 0.7059 0.5818 0.043 Uiso 1 calc R
C135 C 0.1017(3) 0.5556(2) 0.57674(16) 0.0419(7) Uani 1 d .
H135 H 0.0085 0.5541 0.5699 0.050 Uiso 1 calc R
C136 C 0.1470(3) 0.4665(2) 0.57982(14) 0.0338(5) Uani 1 d .
H136 H 0.0846 0.4064 0.5759 0.041 Uiso 1 calc R
C211 C 0.2744(2) -0.16656(14) 0.79215(10) 0.0211(3) Uani 1 d .
C212 C 0.2992(3) -0.16919(17) 0.85715(11) 0.0273(4) Uani 1 d .
H212 H 0.3716 -0.1224 0.8869 0.033 Uiso 1 calc R
C213 C 0.2159(3) -0.24135(19) 0.87704(14) 0.0351(5) Uani 1 d .
H213 H 0.2328 -0.2427 0.9202 0.042 Uiso 1 calc R
C214 C 0.1079(3) -0.3114(2) 0.83329(15) 0.0371(6) Uani 1 d .
H214 H 0.0513 -0.3590 0.8469 0.045 Uiso 1 calc R
C215 C 0.0846(3) -0.31001(19) 0.76902(15) 0.0364(5) Uani 1 d .
H215 H 0.0127 -0.3575 0.7394 0.044 Uiso 1 calc R
C216 C 0.1674(3) -0.23861(17) 0.74834(12) 0.0290(4) Uani 1 d .
H216 H 0.1513 -0.2389 0.7050 0.035 Uiso 1 calc R
C221 C 0.5411(2) -0.11261(15) 0.77399(9) 0.0198(3) Uani 1 d .
C222 C 0.5319(3) -0.21632(16) 0.75703(11) 0.0265(4) Uani 1 d .
H222 H 0.4466 -0.2611 0.7448 0.032 Uiso 1 calc R
C223 C 0.6497(3) -0.25276(19) 0.75832(12) 0.0324(5) Uani 1 d .
H223 H 0.6429 -0.3218 0.7464 0.039 Uiso 1 calc R
C224 C 0.7770(3) -0.1866(2) 0.77730(11) 0.0314(5) Uani 1 d .
H224 H 0.8560 -0.2112 0.7787 0.038 Uiso 1 calc R
C225 C 0.7866(2) -0.08401(19) 0.79410(11) 0.0276(4) Uani 1 d .
H225 H 0.8724 -0.0397 0.8068 0.033 Uiso 1 calc R
C226 C 0.6692(2) -0.04621(16) 0.79228(10) 0.0221(4) Uani 1 d .
H226 H 0.6764 0.0231 0.8032 0.027 Uiso 1 calc R
C231 C 0.3130(2) -0.07270(15) 0.68667(9) 0.0223(4) Uani 1 d .
C232 C 0.1764(3) -0.06677(18) 0.66462(11) 0.0299(5) Uani 1 d .
H232 H 0.1214 -0.0641 0.6927 0.036 Uiso 1 calc R
C233 C 0.1223(3) -0.0649(2) 0.60099(12) 0.0387(6) Uani 1 d .
H233 H 0.0310 -0.0617 0.5867 0.046 Uiso 1 calc R
C234 C 0.2031(4) -0.0678(2) 0.55904(12) 0.0418(7) Uani 1 d .
H234 H 0.1665 -0.0664 0.5165 0.050 Uiso 1 calc R
C235 C 0.3383(3) -0.0727(2) 0.58030(12) 0.0389(6) Uani 1 d .
H235 H 0.3931 -0.0742 0.5521 0.047 Uiso 1 calc R
C236 C 0.3935(3) -0.07545(17) 0.64385(10) 0.0281(4) Uani 1 d .
H236 H 0.4847 -0.0791 0.6577 0.034 Uiso 1 calc R
C311 C 0.6155(2) 0.31516(14) 0.95260(9) 0.0184(3) Uani 1 d .
C312 C 0.6395(2) 0.38344(16) 1.01064(9) 0.0223(4) Uani 1 d .
H312 H 0.5661 0.3960 1.0262 0.027 Uiso 1 calc R
C313 C 0.7728(2) 0.43247(16) 1.04495(10) 0.0247(4) Uani 1 d .
H313 H 0.7884 0.4773 1.0837 0.030 Uiso 1 calc R
C314 C 0.8824(2) 0.41501(16) 1.02186(11) 0.0256(4) Uani 1 d .
H314 H 0.9715 0.4486 1.0447 0.031 Uiso 1 calc R
C315 C 0.8590(2) 0.34702(18) 0.96433(11) 0.0273(4) Uani 1 d .
H315 H 0.9327 0.3353 0.9487 0.033 Uiso 1 calc R
C316 C 0.7262(2) 0.29660(16) 0.93016(10) 0.0227(4) Uani 1 d .
H316 H 0.7114 0.2503 0.8921 0.027 Uiso 1 calc R
C321 C 0.3496(2) 0.25639(14) 0.96788(9) 0.0178(3) Uani 1 d .
C322 C 0.2809(2) 0.33121(16) 0.98251(10) 0.0233(4) Uani 1 d .
H322 H 0.2708 0.3785 0.9571 0.028 Uiso 1 calc R
C323 C 0.2270(2) 0.33580(19) 1.03502(10) 0.0276(4) Uani 1 d .
H323 H 0.1815 0.3864 1.0448 0.033 Uiso 1 calc R
C324 C 0.2409(3) 0.2653(2) 1.07270(11) 0.0298(5) Uani 1 d .
H324 H 0.2046 0.2685 1.1078 0.036 Uiso 1 calc R
C325 C 0.3085(3) 0.18988(19) 1.05842(10) 0.0293(4) Uani 1 d .
H325 H 0.3181 0.1429 1.0841 0.035 Uiso 1 calc R
C326 C 0.3624(2) 0.18410(16) 1.00561(10) 0.0228(4) Uani 1 d .
H326 H 0.4063 0.1327 0.9955 0.027 Uiso 1 calc R
C331 C 0.3917(2) 0.35435(14) 0.86415(9) 0.0185(3) Uani 1 d .
C332 C 0.2548(2) 0.34377(15) 0.83070(9) 0.0213(3) Uani 1 d .
H332 H 0.1878 0.2899 0.8326 0.026 Uiso 1 calc R
C333 C 0.2186(3) 0.41384(18) 0.79452(11) 0.0279(4) Uani 1 d .
H333 H 0.1278 0.4057 0.7717 0.033 Uiso 1 calc R
C334 C 0.3169(3) 0.49528(19) 0.79243(12) 0.0334(5) Uani 1 d .
H334 H 0.2921 0.5423 0.7687 0.040 Uiso 1 calc R
C335 C 0.4525(3) 0.50669(19) 0.82574(13) 0.0331(5) Uani 1 d .
H335 H 0.5186 0.5615 0.8243 0.040 Uiso 1 calc R
C336 C 0.4903(3) 0.43695(17) 0.86121(11) 0.0269(4) Uani 1 d .
H336 H 0.5818 0.4450 0.8832 0.032 Uiso 1 calc R
C101 C -0.0657(3) 0.0947(3) 0.95703(18) 0.0536(8) Uani 1 d .
H10A H -0.0546 0.0263 0.9501 0.080 Uiso 1 calc R
H10B H -0.1571 0.0951 0.9603 0.080 Uiso 1 calc R
H10C H -0.0006 0.1332 0.9958 0.080 Uiso 1 calc R
C102 C -0.0427(3) 0.1388(2) 0.90407(14) 0.0360(5) Uani 1 d .
N103 N -0.0244(3) 0.1730(2) 0.86259(14) 0.0468(6) Uani 1 d .
C201 C 0.8359(3) 0.3275(2) 0.78770(15) 0.0390(6) Uani 1 d .
H20A H 0.7493 0.2823 0.7824 0.058 Uiso 1 calc R
H20B H 0.9082 0.3033 0.8125 0.058 Uiso 1 calc R
H20C H 0.8512 0.3307 0.7466 0.058 Uiso 1 calc R
C202 C 0.8347(3) 0.4277(2) 0.82046(12) 0.0345(5) Uani 1 d .
N203 N 0.8324(3) 0.5065(2) 0.84491(12) 0.0475(6) Uani 1 d .

loop_
_atom_site_aniso_label
_atom_site_aniso_U_11
_atom_site_aniso_U_22
_atom_site_aniso_U_33
_atom_site_aniso_U_23
_atom_site_aniso_U_13
_atom_site_aniso_U_12
Ru 0.01402(7) 0.01239(5) 0.01535(5) 0.00410(4) 0.00435(5) 0.00317(5)
Pd 0.01767(7) 0.01609(6) 0.01674(5) 0.00683(4) 0.00677(5) 0.00379(5)
P1 0.0215(2) 0.01623(19) 0.01850(18) 0.00677(16) 0.00859(17) 0.00414(18)
P2 0.0180(2) 0.01326(18) 0.01920(19) 0.00306(15) 0.00499(17) 0.00327(17)
P3 0.0169(2) 0.01339(17) 0.01645(17) 0.00352(14) 0.00510(16) 0.00395(17)
O1 0.0202(7) 0.0314(8) 0.0281(7) 0.0173(6) 0.0056(6) 0.0067(6)
O2 0.0161(6) 0.0211(6) 0.0204(6) 0.0070(5) 0.0058(5) 0.0039(5)
O3 0.0271(9) 0.0272(8) 0.0497(10) 0.0122(7) 0.0207(8) 0.0053(7)
N1 0.0171(7) 0.0152(6) 0.0148(5) 0.0053(5) 0.0041(5) 0.0042(6)
N2 0.0161(7) 0.0187(6) 0.0178(6) 0.0075(5) 0.0049(5) 0.0049(6)
N3 0.0175(8) 0.0234(7) 0.0235(7) 0.0107(6) 0.0086(6) 0.0035(6)
Cl 0.0215(2) 0.02032(19) 0.02140(18) 0.00633(15) 0.00252(16) 0.00737(17)
C1 0.0201(9) 0.0196(8) 0.0224(7) 0.0067(6) 0.0050(7) 0.0064(7)
C2 0.0247(10) 0.0288(10) 0.0284(9) 0.0115(8) 0.0038(8) 0.0103(9)
C3 0.0193(9) 0.0281(10) 0.0319(10) 0.0058(8) 0.0022(8) 0.0084(8)
C4 0.0167(9) 0.0249(9) 0.0304(9) 0.0049(8) 0.0087(8) 0.0031(8)
C5 0.0208(9) 0.0215(8) 0.0252(8) 0.0051(7) 0.0082(7) 0.0039(8)
C6 0.0183(8) 0.0166(7) 0.0198(7) 0.0033(6) 0.0052(6) 0.0038(7)
C7 0.0190(8) 0.0170(7) 0.0190(7) 0.0069(6) 0.0075(6) 0.0039(7)
C8 0.0190(8) 0.0164(7) 0.0183(7) 0.0044(6) 0.0080(6) 0.0037(7)
C9 0.0202(9) 0.0166(7) 0.0240(8) 0.0062(6) 0.0067(7) 0.0057(7)
C111 0.0254(10) 0.0192(8) 0.0195(7) 0.0066(6) 0.0095(7) 0.0052(8)
C112 0.0409(13) 0.0187(8) 0.0266(9) 0.0066(7) 0.0111(9) 0.0076(9)
C113 0.0587(18) 0.0228(10) 0.0312(11) 0.0024(8) 0.0144(12) 0.0101(11)
C114 0.0591(18) 0.0350(12) 0.0225(9) -0.0007(9) 0.0116(11) 0.0055(13)
C115 0.0621(19) 0.0379(13) 0.0197(9) 0.0079(9) 0.0076(10) 0.0135(13)
C116 0.0479(14) 0.0248(9) 0.0213(8) 0.0096(7) 0.0100(9) 0.0096(10)
C121 0.0235(9) 0.0172(7) 0.0239(8) 0.0082(6) 0.0096(7) 0.0042(7)
C122 0.0287(11) 0.0233(9) 0.0271(9) 0.0063(7) 0.0125(8) 0.0053(8)
C123 0.0315(12) 0.0294(11) 0.0380(12) 0.0083(9) 0.0196(10) 0.0058(10)
C124 0.0257(11) 0.0338(12) 0.0409(13) 0.0107(10) 0.0104(10) 0.0001(10)
C125 0.0329(13) 0.0317(11) 0.0279(10) 0.0054(9) 0.0031(9) -0.0031(10)
C126 0.0290(11) 0.0256(9) 0.0244(8) 0.0053(7) 0.0092(8) 0.0017(9)
C131 0.0298(10) 0.0209(8) 0.0223(8) 0.0089(7) 0.0121(8) 0.0079(8)
C132 0.0342(12) 0.0174(8) 0.0362(11) 0.0066(8) 0.0104(10) 0.0052(9)
C133 0.0498(16) 0.0188(9) 0.0387(12) 0.0065(9) 0.0116(12) 0.0095(10)
C134 0.0583(17) 0.0283(10) 0.0390(12) 0.0151(9) 0.0284(12) 0.0252(12)
C135 0.0434(15) 0.0407(14) 0.0628(18) 0.0272(13) 0.0310(14) 0.0265(13)
C136 0.0307(12) 0.0313(11) 0.0511(14) 0.0227(11) 0.0204(11) 0.0122(10)
C211 0.0209(9) 0.0134(7) 0.0300(9) 0.0049(6) 0.0088(7) 0.0032(7)
C212 0.0288(11) 0.0200(8) 0.0331(10) 0.0116(8) 0.0061(9) 0.0033(8)
C213 0.0404(14) 0.0267(10) 0.0417(13) 0.0191(10) 0.0124(11) 0.0046(10)
C214 0.0323(13) 0.0265(11) 0.0550(16) 0.0178(11) 0.0146(12) 0.0009(10)
C215 0.0273(12) 0.0249(10) 0.0513(15) 0.0063(10) 0.0089(11) -0.0050(10)
C216 0.0278(11) 0.0221(9) 0.0327(10) 0.0020(8) 0.0070(9) -0.0005(9)
C221 0.0236(9) 0.0175(7) 0.0209(7) 0.0045(6) 0.0080(7) 0.0082(7)
C222 0.0302(11) 0.0185(8) 0.0323(10) 0.0044(7) 0.0112(9) 0.0065(8)
C223 0.0433(14) 0.0257(10) 0.0373(11) 0.0088(9) 0.0190(11) 0.0186(10)
C224 0.0377(12) 0.0396(12) 0.0304(10) 0.0152(9) 0.0181(9) 0.0246(11)
C225 0.0238(10) 0.0353(11) 0.0280(9) 0.0088(8) 0.0110(8) 0.0102(9)
C226 0.0232(9) 0.0214(8) 0.0246(8) 0.0066(7) 0.0083(7) 0.0081(8)
C231 0.0286(10) 0.0162(7) 0.0198(7) 0.0014(6) 0.0034(7) 0.0052(8)
C232 0.0334(12) 0.0281(10) 0.0241(9) -0.0002(8) -0.0004(8) 0.0124(10)
C233 0.0450(15) 0.0325(12) 0.0294(10) 0.0002(9) -0.0093(10) 0.0161(11)
C234 0.0635(19) 0.0310(12) 0.0229(9) 0.0060(9) -0.0030(11) 0.0088(13)
C235 0.0542(17) 0.0367(13) 0.0254(10) 0.0086(9) 0.0107(11) 0.0075(12)
C236 0.0341(12) 0.0245(9) 0.0236(8) 0.0061(7) 0.0078(8) 0.0007(9)
C311 0.0204(9) 0.0150(7) 0.0192(7) 0.0040(6) 0.0047(6) 0.0030(7)
C312 0.0248(10) 0.0208(8) 0.0202(7) 0.0015(6) 0.0052(7) 0.0057(8)
C313 0.0305(11) 0.0181(8) 0.0219(8) 0.0013(6) 0.0023(8) 0.0054(8)
C314 0.0249(10) 0.0209(8) 0.0268(9) 0.0048(7) 0.0017(8) 0.0013(8)
C315 0.0207(10) 0.0279(10) 0.0303(10) 0.0012(8) 0.0070(8) 0.0020(9)
C316 0.0222(10) 0.0199(8) 0.0239(8) -0.0004(7) 0.0073(7) 0.0024(8)
C321 0.0192(8) 0.0178(7) 0.0176(7) 0.0039(6) 0.0070(6) 0.0042(7)
C322 0.0262(10) 0.0229(8) 0.0227(8) 0.0041(7) 0.0074(7) 0.0105(8)
C323 0.0262(10) 0.0345(11) 0.0240(8) 0.0017(8) 0.0087(8) 0.0134(9)
C324 0.0287(11) 0.0412(12) 0.0232(9) 0.0074(8) 0.0129(8) 0.0090(10)
C325 0.0355(12) 0.0336(11) 0.0239(9) 0.0131(8) 0.0127(9) 0.0083(10)
C326 0.0259(10) 0.0232(8) 0.0234(8) 0.0088(7) 0.0102(7) 0.0078(8)
C331 0.0233(9) 0.0145(7) 0.0197(7) 0.0047(6) 0.0068(7) 0.0070(7)
C332 0.0249(10) 0.0189(8) 0.0215(7) 0.0058(6) 0.0059(7) 0.0077(8)
C333 0.0314(11) 0.0294(10) 0.0260(9) 0.0085(8) 0.0046(8) 0.0161(9)
C334 0.0460(14) 0.0295(11) 0.0330(11) 0.0175(9) 0.0125(10) 0.0175(11)
C335 0.0405(14) 0.0252(10) 0.0399(12) 0.0188(9) 0.0142(11) 0.0079(10)
C336 0.0272(11) 0.0231(9) 0.0313(10) 0.0108(8) 0.0077(9) 0.0032(8)
C101 0.0365(16) 0.066(2) 0.0560(19) 0.0244(17) 0.0031(14) 0.0086(16)
C102 0.0277(12) 0.0352(13) 0.0420(13) 0.0045(11) 0.0034(10) 0.0100(10)
N103 0.0518(16) 0.0425(14) 0.0487(14) 0.0077(11) 0.0132(12) 0.0188(12)
C201 0.0373(14) 0.0338(13) 0.0456(14) 0.0086(11) 0.0108(12) 0.0074(11)
C202 0.0322(13) 0.0389(13) 0.0274(10) 0.0079(9) 0.0057(9) -0.0029(11)
N203 0.0596(17) 0.0429(13) 0.0349(11) -0.0004(10) 0.0187(12) -0.0013(12)

loop_
_atom_type_symbol
_atom_type_description
_atom_type_scat_dispersion_real
_atom_type_scat_dispersion_imag
_atom_type_scat_source
C C 0.0033 0.0016 'International Tables Vol C Tables 4.2.6.8 and 6.1.1.4'
H H 0.0000 0.0000 'International Tables Vol C Tables 4.2.6.8 and 6.1.1.4'
N N 0.0061 0.0033 'International Tables Vol C Tables 4.2.6.8 and 6.1.1.4'
O O 0.0106 0.0060 'International Tables Vol C Tables 4.2.6.8 and 6.1.1.4'
P P 0.1023 0.0942 'International Tables Vol C Tables 4.2.6.8 and 6.1.1.4'
Cl Cl 0.1484 0.1585 'International Tables Vol C Tables 4.2.6.8 and 6.1.1.4'
Ru Ru -1.2594 0.8363 'International Tables Vol C Tables 4.2.6.8 and 6.1.1.4'
Pd Pd -0.9988 1.0072 'International Tables Vol C Tables 4.2.6.8 and 6.1.1.4'

loop_
_geom_angle_atom_site_label_1
_geom_angle_atom_site_label_2
_geom_angle_atom_site_label_3
_geom_angle
C9 Ru N2 104.45(8)
C9 Ru O2 165.42(7)
N2 Ru O2 60.97(6)
C9 Ru P2 90.45(6)
N2 Ru P2 90.99(5)
O2 Ru P2 90.01(4)
C9 Ru P3 90.86(6)
N2 Ru P3 91.49(5)
O2 Ru P3 89.45(4)
P2 Ru P3 176.825(18)
C9 Ru Cl 94.31(6)
N2 Ru Cl 161.24(5)
O2 Ru Cl 100.27(4)
P2 Ru Cl 89.028(17)
P3 Ru Cl 87.989(17)
C9 Ru C8 135.54(7)
N2 Ru C8 31.14(6)
O2 Ru C8 29.88(6)
P2 Ru C8 91.95(4)
P3 Ru C8 89.15(4)
Cl Ru C8 130.11(5)
N3 Pd O1 172.92(7)
N3 Pd N1 80.50(7)
O1 Pd N1 93.10(6)
N3 Pd P1 96.18(5)
O1 Pd P1 90.26(5)
N1 Pd P1 176.58(5)
C111 P1 C121 103.93(10)
C111 P1 C131 106.48(9)
C121 P1 C131 101.85(10)
C111 P1 Pd 110.52(7)
C121 P1 Pd 114.89(6)
C131 P1 Pd 117.86(7)
C211 P2 C231 105.52(10)
C211 P2 C221 102.34(9)
C231 P2 C221 103.24(9)
C211 P2 Ru 112.72(7)
C231 P2 Ru 113.68(7)
C221 P2 Ru 117.91(7)
C321 P3 C311 101.15(9)
C321 P3 C331 105.71(9)
C311 P3 C331 102.23(9)
C321 P3 Ru 115.48(7)
C311 P3 Ru 116.33(6)
C331 P3 Ru 114.17(6)
C1 O1 Pd 124.39(12)
C8 O2 Ru 90.47(11)
C7 N1 N2 120.91(15)
C7 N1 Pd 126.33(13)
N2 N1 Pd 112.61(12)
C8 N2 N1 114.45(15)
C8 N2 Ru 96.75(11)
N1 N2 Ru 148.58(13)
C8 N3 Pd 112.05(14)
O1 C1 C2 116.65(18)
O1 C1 C6 126.51(18)
C2 C1 C6 116.84(19)
C3 C2 C1 122.4(2)
C2 C3 C4 120.8(2)
C5 C4 C3 118.3(2)
C4 C5 C6 122.7(2)
C5 C6 C1 118.93(18)
C5 C6 C7 115.89(17)
C1 C6 C7 125.19(18)
N1 C7 C6 124.21(17)
O2 C8 N3 128.07(18)
O2 C8 N2 111.61(16)
N3 C8 N2 120.32(17)
O2 C8 Ru 59.64(9)
N3 C8 Ru 171.47(15)
N2 C8 Ru 52.11(9)
O3 C9 Ru 177.9(2)
C116 C111 C112 119.33(19)
C116 C111 P1 123.23(16)
C112 C111 P1 117.25(15)
C113 C112 C111 119.9(2)
C112 C113 C114 120.5(2)
C115 C114 C113 119.7(2)
C114 C115 C116 120.6(2)
C115 C116 C111 120.0(2)
C126 C121 C122 119.3(2)
C126 C121 P1 118.22(16)
C122 C121 P1 122.22(17)
C123 C122 C121 120.2(2)
C124 C123 C122 120.0(2)
C123 C124 C125 120.3(2)
C126 C125 C124 120.4(2)
C125 C126 C121 119.8(2)
C136 C131 C132 119.1(2)
C136 C131 P1 119.46(17)
C132 C131 P1 121.46(18)
C133 C132 C131 120.4(2)
C134 C133 C132 120.7(2)
C133 C134 C135 119.0(2)
C134 C135 C136 120.9(3)
C131 C136 C135 119.9(2)
C216 C211 C212 119.0(2)
C216 C211 P2 124.62(17)
C212 C211 P2 116.40(16)
C213 C212 C211 120.1(2)
C214 C213 C212 120.6(3)
C213 C214 C215 119.4(2)
C214 C215 C216 120.7(2)
C215 C216 C211 120.2(2)
C226 C221 C222 119.43(19)
C226 C221 P2 120.57(15)
C222 C221 P2 120.00(17)
C223 C222 C221 120.3(2)
C224 C223 C222 120.2(2)
C225 C224 C223 119.8(2)
C224 C225 C226 120.7(2)
C221 C226 C225 119.6(2)
C236 C231 C232 118.6(2)
C236 C231 P2 121.75(17)
C232 C231 P2 119.42(17)
C233 C232 C231 120.4(2)
C234 C233 C232 120.4(3)
C233 C234 C235 119.7(2)
C234 C235 C236 120.4(3)
C231 C236 C235 120.4(2)
C316 C311 C312 119.29(19)
C316 C311 P3 120.71(15)
C312 C311 P3 119.95(16)
C313 C312 C311 120.1(2)
C314 C313 C312 120.32(19)
C313 C314 C315 119.7(2)
C316 C315 C314 120.3(2)
C311 C316 C315 120.19(19)
C322 C321 C326 119.68(18)
C322 C321 P3 121.94(15)
C326 C321 P3 118.10(14)
C321 C322 C323 120.3(2)
C324 C323 C322 120.1(2)
C323 C324 C325 120.2(2)
C324 C325 C326 120.3(2)
C325 C326 C321 119.45(19)
C332 C331 C336 118.77(18)
C332 C331 P3 119.47(15)
C336 C331 P3 121.61(16)
C333 C332 C331 120.1(2)
C334 C333 C332 120.4(2)
C333 C334 C335 119.8(2)
C334 C335 C336 120.4(2)
C335 C336 C331 120.4(2)
N103 C102 C101 179.6(3)
N203 C202 C201 178.6(3)

loop_
_geom_bond_atom_site_label_1
_geom_bond_atom_site_label_2
_geom_bond_distance
Ru C9 1.824(2)
Ru N2 2.0650(15)
Ru O2 2.2423(14)
Ru P2 2.3793(5)
Ru P3 2.3843(5)
Ru Cl 2.3992(5)
Ru C8 2.5986(18)
Pd N3 1.9850(17)
Pd O1 1.9984(15)
Pd N1 2.0171(15)
Pd P1 2.2650(5)
P1 C111 1.812(2)
P1 C121 1.815(2)
P1 C131 1.826(2)
P2 C211 1.820(2)
P2 C231 1.829(2)
P2 C221 1.831(2)
P3 C321 1.8221(19)
P3 C311 1.827(2)
P3 C331 1.8297(18)
O1 C1 1.312(3)
O2 C8 1.295(2)
O3 C9 1.148(3)
N1 C7 1.287(3)
N1 N2 1.360(2)
N2 C8 1.353(2)
N3 C8 1.324(2)
C1 C2 1.421(3)
C1 C6 1.426(3)
C2 C3 1.373(3)
C3 C4 1.393(3)
C4 C5 1.382(3)
C5 C6 1.411(3)
C6 C7 1.449(3)
C111 C116 1.392(3)
C111 C112 1.403(3)
C112 C113 1.379(3)
C113 C114 1.395(4)
C114 C115 1.374(4)
C115 C116 1.391(3)
C121 C126 1.393(3)
C121 C122 1.395(3)
C122 C123 1.388(3)
C123 C124 1.367(4)
C124 C125 1.389(4)
C125 C126 1.379(4)
C131 C136 1.389(3)
C131 C132 1.397(3)
C132 C133 1.389(3)
C133 C134 1.381(4)
C134 C135 1.392(4)
C135 C136 1.395(4)
C211 C216 1.390(3)
C211 C212 1.403(3)
C212 C213 1.385(3)
C213 C214 1.383(4)
C214 C215 1.385(4)
C215 C216 1.385(4)
C221 C226 1.391(3)
C221 C222 1.397(3)
C222 C223 1.387(3)
C223 C224 1.383(4)
C224 C225 1.381(4)
C225 C226 1.393(3)
C231 C236 1.391(3)
C231 C232 1.398(3)
C232 C233 1.391(3)
C233 C234 1.378(5)
C234 C235 1.379(5)
C235 C236 1.394(3)
C311 C316 1.388(3)
C311 C312 1.401(3)
C312 C313 1.389(3)
C313 C314 1.381(3)
C314 C315 1.391(3)
C315 C316 1.389(3)
C321 C322 1.387(3)
C321 C326 1.401(3)
C322 C323 1.390(3)
C323 C324 1.381(3)
C324 C325 1.384(3)
C325 C326 1.396(3)
C331 C332 1.400(3)
C331 C336 1.401(3)
C332 C333 1.395(3)
C333 C334 1.382(4)
C334 C335 1.385(4)
C335 C336 1.386(3)
C101 C102 1.446(5)
C102 N103 1.131(4)
C201 C202 1.453(4)
C202 N203 1.138(4)
